data_8107370
loop_
_publ_author_name
'Wang, Bing'
'Hu, Bo-Han'
'Wu, Di'

_publ_section_title
;
 The crystal structure of
 1,4-bis(1,2,3,4,5-pentamethylcyclopenta-2,4-dien-1-yl)-3,6-bis
 ((4,4,5,5-tetramethyl-1,3,2-dioxaborolan-2-yl)methylene)-1,4-dialuminacyclohexane&#x00A0;--
 benzene (1/2), C50H72Al2B2O4
;
_journal_issue 1
_journal_name_full 'Zeitschrift f\"ur Kristallographie - New Crystal Structures'
_journal_page_first 119
_journal_page_last 121
_journal_paper_doi 10.1515/ncrs-2022-0508
_journal_volume 238
_journal_year 2023
_chemical_formula_moiety 'C38 H60 Al2 B2 O4, 2(C6 H6)'
_chemical_formula_sum 'C50 H72 Al2 B2 O4'
_chemical_formula_weight 812.65
_space_group_crystal_system triclinic
_space_group_IT_number 2
_space_group_name_Hall '-P 1'
_space_group_name_H-M_alt 'P -1'
_atom_sites_solution_hydrogens geom
_atom_sites_solution_primary dual
_cell_angle_alpha 112.7800(10)
_cell_angle_beta 102.5410(10)
_cell_angle_gamma 93.8340(10)
_cell_formula_units_Z 1
_cell_length_a 8.7261(2)
_cell_length_b 11.1827(3)
_cell_length_c 13.8599(4)
_cell_measurement_reflns_used 9662
_cell_measurement_temperature 170(2)
_cell_measurement_theta_max 27.08
_cell_measurement_theta_min 2.88
_cell_volume 1199.98(6)
_computing_cell_refinement 'SAINT V8.40B (Bruker Nano, Inc., 2019)'
_computing_data_collection 'Bruker Instrument Service vV6.2.14'
_computing_data_reduction 'SAINT V8.40B (Bruker Nano, Inc., 2019)'
_computing_molecular_graphics 'Olex2 (Dolomanov et al., 2009)'
_computing_publication_material 'Olex2 (Dolomanov et al., 2009)'
_computing_structure_refinement 'ShelXL (Sheldrick, 2015)'
_computing_structure_solution 'ShelXT (Sheldrick, 2015)'
_diffrn_ambient_temperature 170.0
_diffrn_measured_fraction_theta_full 0.999
_diffrn_measured_fraction_theta_max 0.992
_diffrn_measurement_device_type 'zju Bruker D8 Venture'
_diffrn_measurement_method '\f and \w scans'
_diffrn_radiation_type MoK\a
_diffrn_radiation_wavelength 0.71073
_diffrn_reflns_av_R_equivalents 0.0330
_diffrn_reflns_av_unetI/netI 0.0180
_diffrn_reflns_Laue_measured_fraction_full 0.999
_diffrn_reflns_Laue_measured_fraction_max 0.992
_diffrn_reflns_limit_h_max 10
_diffrn_reflns_limit_h_min -11
_diffrn_reflns_limit_k_max 14
_diffrn_reflns_limit_k_min -14
_diffrn_reflns_limit_l_max 17
_diffrn_reflns_limit_l_min -17
_diffrn_reflns_number 42277
_diffrn_reflns_point_group_measured_fraction_full 0.999
_diffrn_reflns_point_group_measured_fraction_max 0.992
_diffrn_reflns_theta_full 25.242
_diffrn_reflns_theta_max 27.205
_diffrn_reflns_theta_min 2.003
_diffrn_standards_number 0
_exptl_absorpt_coefficient_mu 0.102
_exptl_absorpt_correction_T_max 0.7455
_exptl_absorpt_correction_T_min 0.7256
_exptl_absorpt_correction_type multi-scan
_exptl_absorpt_process_details
;
SADABS-2016/2 (Bruker,2016/2) was used for absorption correction.
wR2(int) was 0.1156 before and 0.0495 after correction.
The Ratio of minimum to maximum transmission is 0.9733.
The \l/2 correction factor is Not present.
;
_exptl_crystal_colour colourless
_exptl_crystal_colour_primary colourless
_exptl_crystal_density_diffrn 1.125
_exptl_crystal_description needle
_exptl_crystal_F_000 440
_exptl_crystal_size_max 0.42
_exptl_crystal_size_mid 0.12
_exptl_crystal_size_min 0.1
_refine_diff_density_max 0.269
_refine_diff_density_min -0.214
_refine_diff_density_rms 0.039
_refine_ls_extinction_coef .
_refine_ls_extinction_method none
_refine_ls_goodness_of_fit_ref 1.029
_refine_ls_hydrogen_treatment constr
_refine_ls_matrix_type full
_refine_ls_number_parameters 271
_refine_ls_number_reflns 5315
_refine_ls_number_restraints 0
_refine_ls_restrained_S_all 1.029
_refine_ls_R_factor_all 0.0412
_refine_ls_R_factor_gt 0.0365
_refine_ls_shift/su_max 0.001
_refine_ls_shift/su_mean 0.000
_refine_ls_structure_factor_coef Fsqd
_refine_ls_weighting_details 'w=1/[\s^2^(Fo^2^)+(0.0524P)^2^+0.4119P] where P=(Fo^2^+2Fc^2^)/3'
_refine_ls_weighting_scheme calc
_refine_ls_wR_factor_gt 0.0995
_refine_ls_wR_factor_ref 0.1037
_reflns_Friedel_coverage 0.000
_reflns_Friedel_fraction_full .
_reflns_Friedel_fraction_max .
_reflns_number_gt 4777
_reflns_number_total 5315
_reflns_threshold_expression 'I > 2\s(I)'
_cod_data_source_file suppl_j_ncrs-2022-0508_suppl.cif
_cod_data_source_block 2
_cod_database_code 8107370
_shelx_space_group_comment
;
The symmetry employed for this shelxl refinement is uniquely defined
by the following loop, which should always be used as a source of
symmetry information in preference to the above space-group names.
They are only intended as comments.
;
_shelx_estimated_absorpt_t_max 0.990
_shelx_estimated_absorpt_t_min 0.959
_olex2_refinement_description
;
1. Fixed Uiso
 At 1.2 times of:
  All C(H) groups, All C(H,H) groups
 At 1.5 times of:
  All C(H,H,H) groups
2.a Secondary CH2 refined with riding coordinates:
 C1(H1A,H1B)
2.b Aromatic/amide H refined with riding coordinates:
 C3(H3), C20(H20), C21(H21), C22(H22), C23(H23), C24(H24), C25(H25)
2.c Idealised Me refined as rotating group:
 C5(H5A,H5B,H5C), C6(H6A,H6B,H6C), C8(H8A,H8B,H8C), C9(H9A,H9B,H9C), C15(H15A,
 H15B,H15C), C16(H16A,H16B,H16C), C17(H17A,H17B,H17C), C18(H18A,H18B,H18C),
 C19(H19A,H19B,H19C)
;
_olex2_submission_special_instructions 'No special instructions were received'

loop_
_space_group_symop_operation_xyz
'x, y, z'
'-x, -y, -z'

loop_
_atom_site_label
_atom_site_type_symbol
_atom_site_fract_x
_atom_site_fract_y
_atom_site_fract_z
_atom_site_U_iso_or_equiv
_atom_site_adp_type
_atom_site_occupancy
_atom_site_site_symmetry_order
_atom_site_calc_flag
_atom_site_refinement_flags_posn
_atom_site_refinement_flags_adp
_atom_site_refinement_flags_occupancy
_atom_site_disorder_assembly
_atom_site_disorder_group
Al1 Al 0.39619(4) 0.42606(3) 0.56499(3) 0.02037(10) Uani 1 1 d . . . . .
O1 O 0.40641(9) 0.52565(8) 0.71435(6) 0.02280(17) Uani 1 1 d . . . . .
O2 O 0.55381(10) 0.70400(9) 0.86461(7) 0.0305(2) Uani 1 1 d . . . . .
C1 C 0.71920(13) 0.47889(12) 0.51828(9) 0.0248(2) Uani 1 1 d . . . . .
H1A H 0.713042 0.384922 0.471040 0.030 Uiso 1 1 calc R . . . .
H1B H 0.832323 0.520320 0.552821 0.030 Uiso 1 1 calc R . . . .
C2 C 0.62896(13) 0.49504(11) 0.60013(9) 0.0224(2) Uani 1 1 d . . . . .
C3 C 0.68472(13) 0.58211(12) 0.70641(10) 0.0260(2) Uani 1 1 d . . . . .
H3 H 0.793170 0.622626 0.738510 0.031 Uiso 1 1 calc R . . . .
C4 C 0.30514(14) 0.56349(12) 0.79205(9) 0.0250(2) Uani 1 1 d . . . . .
C5 C 0.32607(17) 0.47445(13) 0.85167(10) 0.0344(3) Uani 1 1 d . . . . .
H5A H 0.294593 0.382359 0.799196 0.052 Uiso 1 1 calc GR . . . .
H5B H 0.259197 0.493902 0.902471 0.052 Uiso 1 1 calc GR . . . .
H5C H 0.437939 0.489603 0.891843 0.052 Uiso 1 1 calc GR . . . .
C6 C 0.13392(15) 0.54442(14) 0.72877(11) 0.0344(3) Uani 1 1 d . . . . .
H6A H 0.127912 0.591054 0.681365 0.052 Uiso 1 1 calc GR . . . .
H6B H 0.068583 0.579464 0.779332 0.052 Uiso 1 1 calc GR . . . .
H6C H 0.094389 0.450404 0.684642 0.052 Uiso 1 1 calc GR . . . .
C7 C 0.38627(15) 0.70880(12) 0.86420(10) 0.0288(3) Uani 1 1 d . . . . .
C8 C 0.37385(18) 0.75889(15) 0.98023(11) 0.0412(3) Uani 1 1 d . . . . .
H8A H 0.421626 0.703222 1.014249 0.062 Uiso 1 1 calc GR . . . .
H8B H 0.261522 0.756177 0.980647 0.062 Uiso 1 1 calc GR . . . .
H8C H 0.430377 0.849663 1.020791 0.062 Uiso 1 1 calc GR . . . .
C9 C 0.33304(19) 0.80330(14) 0.81371(13) 0.0421(3) Uani 1 1 d . . . . .
H9A H 0.403378 0.888684 0.854125 0.063 Uiso 1 1 calc GR . . . .
H9B H 0.223431 0.814497 0.816517 0.063 Uiso 1 1 calc GR . . . .
H9C H 0.338048 0.767517 0.737991 0.063 Uiso 1 1 calc GR . . . .
C10 C 0.32306(14) 0.23031(11) 0.50959(9) 0.0252(2) Uani 1 1 d . . . . .
C11 C 0.42000(14) 0.18778(11) 0.58920(10) 0.0270(2) Uani 1 1 d . . . . .
C12 C 0.32493(16) 0.15647(12) 0.64474(10) 0.0299(3) Uani 1 1 d . . . . .
C13 C 0.16306(15) 0.17256(12) 0.60355(11) 0.0311(3) Uani 1 1 d . . . . .
C14 C 0.15912(14) 0.21131(11) 0.52162(10) 0.0286(3) Uani 1 1 d . . . . .
C15 C 0.3424(2) 0.16660(13) 0.39369(11) 0.0389(3) Uani 1 1 d . . . . .
H15A H 0.275711 0.201585 0.347716 0.058 Uiso 1 1 calc GR . . . .
H15B H 0.309708 0.071074 0.364405 0.058 Uiso 1 1 calc GR . . . .
H15C H 0.454167 0.186522 0.395082 0.058 Uiso 1 1 calc GR . . . .
C16 C 0.59319(16) 0.17856(13) 0.59948(13) 0.0386(3) Uani 1 1 d . . . . .
H16A H 0.604346 0.103379 0.536336 0.058 Uiso 1 1 calc GR . . . .
H16B H 0.638630 0.166699 0.665697 0.058 Uiso 1 1 calc GR . . . .
H16C H 0.649648 0.259587 0.603117 0.058 Uiso 1 1 calc GR . . . .
C17 C 0.3722(2) 0.11036(16) 0.73379(13) 0.0485(4) Uani 1 1 d . . . . .
H17A H 0.335218 0.164231 0.796264 0.073 Uiso 1 1 calc GR . . . .
H17B H 0.488414 0.118726 0.755526 0.073 Uiso 1 1 calc GR . . . .
H17C H 0.323853 0.018062 0.707637 0.073 Uiso 1 1 calc GR . . . .
C18 C 0.0254(2) 0.14867(16) 0.64662(14) 0.0492(4) Uani 1 1 d . . . . .
H18A H 0.013440 0.058537 0.641626 0.074 Uiso 1 1 calc GR . . . .
H18B H -0.072458 0.160984 0.603684 0.074 Uiso 1 1 calc GR . . . .
H18C H 0.045442 0.210932 0.722610 0.074 Uiso 1 1 calc GR . . . .
C19 C 0.01347(17) 0.22867(15) 0.45052(13) 0.0438(4) Uani 1 1 d . . . . .
H19A H -0.000399 0.321058 0.480016 0.066 Uiso 1 1 calc GR . . . .
H19B H -0.080318 0.173244 0.448215 0.066 Uiso 1 1 calc GR . . . .
H19C H 0.026205 0.203002 0.376983 0.066 Uiso 1 1 calc GR . . . .
B1 B 0.55911(16) 0.60839(13) 0.76847(11) 0.0252(3) Uani 1 1 d . . . . .
C20 C 0.0721(2) 0.41111(17) 1.03287(13) 0.0473(4) Uani 1 1 d . . . . .
H20 H 0.121595 0.349718 1.055378 0.057 Uiso 1 1 calc R . . . .
C21 C -0.0423(2) 0.36710(17) 0.93515(13) 0.0459(4) Uani 1 1 d . . . . .
H21 H -0.071433 0.275517 0.890525 0.055 Uiso 1 1 calc R . . . .
C22 C -0.1146(2) 0.45620(18) 0.90213(13) 0.0474(4) Uani 1 1 d . . . . .
H22 H -0.193308 0.425999 0.834842 0.057 Uiso 1 1 calc R . . . .
C23 C 0.9828(2) 1.00279(16) 0.89980(14) 0.0519(4) Uani 1 1 d . . . . .
H23 H 0.971179 1.005006 0.830782 0.062 Uiso 1 1 calc R . . . .
C24 C 0.8590(2) 0.93987(15) 0.91984(14) 0.0498(4) Uani 1 1 d . . . . .
H24 H 0.762560 0.898574 0.864584 0.060 Uiso 1 1 calc R . . . .
C25 C 0.8763(2) 0.93746(15) 1.01951(15) 0.0510(4) Uani 1 1 d . . . . .
H25 H 0.791365 0.894679 1.033523 0.061 Uiso 1 1 calc R . . . .

loop_
_atom_site_aniso_label
_atom_site_aniso_U_11
_atom_site_aniso_U_22
_atom_site_aniso_U_33
_atom_site_aniso_U_23
_atom_site_aniso_U_13
_atom_site_aniso_U_12
Al1 0.02038(17) 0.02153(17) 0.02008(17) 0.00916(13) 0.00552(12) 0.00497(12)
O1 0.0213(4) 0.0260(4) 0.0202(4) 0.0079(3) 0.0068(3) 0.0032(3)
O2 0.0264(4) 0.0319(5) 0.0255(4) 0.0052(4) 0.0057(3) -0.0003(3)
C1 0.0213(5) 0.0300(6) 0.0279(6) 0.0155(5) 0.0083(4) 0.0087(4)
C2 0.0220(5) 0.0244(5) 0.0268(6) 0.0159(5) 0.0068(4) 0.0090(4)
C3 0.0196(5) 0.0310(6) 0.0275(6) 0.0140(5) 0.0030(4) 0.0035(4)
C4 0.0251(6) 0.0281(6) 0.0206(5) 0.0072(5) 0.0091(4) 0.0044(4)
C5 0.0432(7) 0.0339(7) 0.0280(6) 0.0142(5) 0.0121(5) 0.0025(5)
C6 0.0243(6) 0.0439(7) 0.0305(6) 0.0099(6) 0.0087(5) 0.0059(5)
C7 0.0288(6) 0.0277(6) 0.0264(6) 0.0066(5) 0.0092(5) 0.0046(5)
C8 0.0459(8) 0.0394(8) 0.0277(7) 0.0013(6) 0.0143(6) 0.0015(6)
C9 0.0525(9) 0.0298(7) 0.0451(8) 0.0141(6) 0.0158(7) 0.0135(6)
C10 0.0279(6) 0.0215(5) 0.0252(6) 0.0096(4) 0.0049(4) 0.0048(4)
C11 0.0283(6) 0.0194(5) 0.0303(6) 0.0093(5) 0.0036(5) 0.0048(4)
C12 0.0377(7) 0.0226(6) 0.0263(6) 0.0090(5) 0.0049(5) 0.0032(5)
C13 0.0320(6) 0.0231(6) 0.0347(7) 0.0076(5) 0.0111(5) 0.0015(5)
C14 0.0249(6) 0.0201(5) 0.0336(6) 0.0065(5) 0.0022(5) 0.0022(4)
C15 0.0600(9) 0.0267(6) 0.0303(7) 0.0098(5) 0.0153(6) 0.0098(6)
C16 0.0293(7) 0.0304(7) 0.0569(9) 0.0210(6) 0.0062(6) 0.0087(5)
C17 0.0691(11) 0.0427(8) 0.0378(8) 0.0240(7) 0.0086(7) 0.0070(7)
C18 0.0462(9) 0.0392(8) 0.0624(10) 0.0150(7) 0.0282(8) 0.0006(6)
C19 0.0296(7) 0.0353(7) 0.0532(9) 0.0144(7) -0.0066(6) 0.0024(5)
B1 0.0242(6) 0.0267(6) 0.0226(6) 0.0108(5) 0.0016(5) 0.0021(5)
C20 0.0560(9) 0.0572(10) 0.0468(9) 0.0339(8) 0.0220(7) 0.0225(8)
C21 0.0566(9) 0.0471(8) 0.0428(8) 0.0212(7) 0.0246(7) 0.0116(7)
C22 0.0502(9) 0.0616(10) 0.0373(8) 0.0265(7) 0.0128(6) 0.0119(7)
C23 0.0619(10) 0.0401(8) 0.0462(9) 0.0100(7) 0.0157(8) 0.0037(7)
C24 0.0438(8) 0.0370(8) 0.0509(9) 0.0043(7) 0.0062(7) -0.0004(6)
C25 0.0487(9) 0.0354(8) 0.0600(10) 0.0080(7) 0.0215(8) -0.0018(6)

loop_
_atom_type_symbol
_atom_type_description
_atom_type_scat_dispersion_real
_atom_type_scat_dispersion_imag
_atom_type_scat_source
C C 0.0033 0.0016 'International Tables Vol C Tables 4.2.6.8 and 6.1.1.4'
H H 0.0000 0.0000 'International Tables Vol C Tables 4.2.6.8 and 6.1.1.4'
Al Al 0.0645 0.0514 'International Tables Vol C Tables 4.2.6.8 and 6.1.1.4'
B B 0.0013 0.0007 'International Tables Vol C Tables 4.2.6.8 and 6.1.1.4'
O O 0.0106 0.0060 'International Tables Vol C Tables 4.2.6.8 and 6.1.1.4'

loop_
_geom_angle_atom_site_label_1
_geom_angle_atom_site_label_2
_geom_angle_atom_site_label_3
_geom_angle
_geom_angle_site_symmetry_1
_geom_angle_site_symmetry_3
O1 Al1 C1 106.67(4) . 2_666
O1 Al1 C2 87.88(4) . .
O1 Al1 C10 115.05(4) . .
C1 Al1 C10 117.63(5) 2_666 .
C2 Al1 C1 106.07(5) . 2_666
C2 Al1 C10 119.21(5) . .
C4 O1 Al1 142.27(7) . .
B1 O1 Al1 109.58(7) . .
B1 O1 C4 107.31(9) . .
B1 O2 C7 108.11(9) . .
Al1 C1 H1A 111.5 2_666 .
Al1 C1 H1B 111.5 2_666 .
H1A C1 H1B 109.3 . .
C2 C1 Al1 101.44(7) . 2_666
C2 C1 H1A 111.5 . .
C2 C1 H1B 111.5 . .
C1 C2 Al1 124.50(8) . .
C3 C2 Al1 110.81(8) . .
C3 C2 C1 123.31(11) . .
C2 C3 H3 122.9 . .
C2 C3 B1 114.27(10) . .
B1 C3 H3 122.9 . .
O1 C4 C5 106.37(9) . .
O1 C4 C6 108.82(9) . .
O1 C4 C7 99.91(9) . .
C5 C4 C7 113.35(10) . .
C6 C4 C5 111.70(11) . .
C6 C4 C7 115.53(10) . .
C4 C5 H5A 109.5 . .
C4 C5 H5B 109.5 . .
C4 C5 H5C 109.5 . .
H5A C5 H5B 109.5 . .
H5A C5 H5C 109.5 . .
H5B C5 H5C 109.5 . .
C4 C6 H6A 109.5 . .
C4 C6 H6B 109.5 . .
C4 C6 H6C 109.5 . .
H6A C6 H6B 109.5 . .
H6A C6 H6C 109.5 . .
H6B C6 H6C 109.5 . .
O2 C7 C4 102.56(9) . .
O2 C7 C8 108.71(10) . .
O2 C7 C9 106.64(10) . .
C8 C7 C4 114.40(11) . .
C8 C7 C9 110.76(11) . .
C9 C7 C4 113.07(11) . .
C7 C8 H8A 109.5 . .
C7 C8 H8B 109.5 . .
C7 C8 H8C 109.5 . .
H8A C8 H8B 109.5 . .
H8A C8 H8C 109.5 . .
H8B C8 H8C 109.5 . .
C7 C9 H9A 109.5 . .
C7 C9 H9B 109.5 . .
C7 C9 H9C 109.5 . .
H9A C9 H9B 109.5 . .
H9A C9 H9C 109.5 . .
H9B C9 H9C 109.5 . .
C11 C10 Al1 106.32(8) . .
C11 C10 C15 115.41(10) . .
C14 C10 Al1 107.31(8) . .
C14 C10 C11 103.73(10) . .
C14 C10 C15 116.37(11) . .
C15 C10 Al1 107.05(8) . .
C10 C11 C16 123.13(11) . .
C12 C11 C10 108.92(11) . .
C12 C11 C16 127.92(12) . .
C11 C12 C13 109.12(11) . .
C11 C12 C17 127.46(13) . .
C13 C12 C17 123.41(13) . .
C12 C13 C18 124.22(13) . .
C14 C13 C12 108.85(11) . .
C14 C13 C18 126.93(13) . .
C10 C14 C19 124.29(12) . .
C13 C14 C10 109.20(11) . .
C13 C14 C19 126.47(12) . .
C10 C15 H15A 109.5 . .
C10 C15 H15B 109.5 . .
C10 C15 H15C 109.5 . .
H15A C15 H15B 109.5 . .
H15A C15 H15C 109.5 . .
H15B C15 H15C 109.5 . .
C11 C16 H16A 109.5 . .
C11 C16 H16B 109.5 . .
C11 C16 H16C 109.5 . .
H16A C16 H16B 109.5 . .
H16A C16 H16C 109.5 . .
H16B C16 H16C 109.5 . .
C12 C17 H17A 109.5 . .
C12 C17 H17B 109.5 . .
C12 C17 H17C 109.5 . .
H17A C17 H17B 109.5 . .
H17A C17 H17C 109.5 . .
H17B C17 H17C 109.5 . .
C13 C18 H18A 109.5 . .
C13 C18 H18B 109.5 . .
C13 C18 H18C 109.5 . .
H18A C18 H18B 109.5 . .
H18A C18 H18C 109.5 . .
H18B C18 H18C 109.5 . .
C14 C19 H19A 109.5 . .
C14 C19 H19B 109.5 . .
C14 C19 H19C 109.5 . .
H19A C19 H19B 109.5 . .
H19A C19 H19C 109.5 . .
H19B C19 H19C 109.5 . .
O1 B1 C3 116.44(10) . .
O2 B1 O1 110.04(10) . .
O2 B1 C3 133.23(11) . .
C21 C20 H20 119.9 . .
C22 C20 H20 119.9 2_567 .
C22 C20 C21 120.18(15) 2_567 .
C20 C21 H21 120.0 . .
C20 C21 C22 120.05(16) . .
C22 C21 H21 120.0 . .
C20 C22 C21 119.77(15) 2_567 .
C20 C22 H22 120.1 2_567 .
C21 C22 H22 120.1 . .
C24 C23 H23 120.0 . .
C24 C23 C25 120.00(17) . 2_777
C25 C23 H23 120.0 2_777 .
C23 C24 H24 120.1 . .
C25 C24 C23 119.72(16) . .
C25 C24 H24 120.1 . .
C23 C25 H25 119.9 2_777 .
C24 C25 C23 120.27(16) . 2_777
C24 C25 H25 119.9 . .

loop_
_geom_bond_atom_site_label_1
_geom_bond_atom_site_label_2
_geom_bond_distance
_geom_bond_site_symmetry_2
Al1 O1 1.9117(8) .
Al1 C1 2.0160(12) 2_666
Al1 C2 2.0070(12) .
Al1 C10 2.0217(12) .
O1 C4 1.4934(13) .
O1 B1 1.4345(15) .
O2 C7 1.4653(15) .
O2 B1 1.3605(16) .
C1 H1A 0.9900 .
C1 H1B 0.9900 .
C1 C2 1.4792(15) .
C2 C3 1.3672(17) .
C3 H3 0.9500 .
C3 B1 1.5115(18) .
C4 C5 1.5178(17) .
C4 C6 1.5134(17) .
C4 C7 1.5563(17) .
C5 H5A 0.9800 .
C5 H5B 0.9800 .
C5 H5C 0.9800 .
C6 H6A 0.9800 .
C6 H6B 0.9800 .
C6 H6C 0.9800 .
C7 C8 1.5159(17) .
C7 C9 1.5229(19) .
C8 H8A 0.9800 .
C8 H8B 0.9800 .
C8 H8C 0.9800 .
C9 H9A 0.9800 .
C9 H9B 0.9800 .
C9 H9C 0.9800 .
C10 C11 1.4879(16) .
C10 C14 1.4865(17) .
C10 C15 1.5376(17) .
C11 C12 1.3603(18) .
C11 C16 1.5012(17) .
C12 C13 1.4549(18) .
C12 C17 1.5032(18) .
C13 C14 1.3580(19) .
C13 C18 1.5045(19) .
C14 C19 1.5038(17) .
C15 H15A 0.9800 .
C15 H15B 0.9800 .
C15 H15C 0.9800 .
C16 H16A 0.9800 .
C16 H16B 0.9800 .
C16 H16C 0.9800 .
C17 H17A 0.9800 .
C17 H17B 0.9800 .
C17 H17C 0.9800 .
C18 H18A 0.9800 .
C18 H18B 0.9800 .
C18 H18C 0.9800 .
C19 H19A 0.9800 .
C19 H19B 0.9800 .
C19 H19C 0.9800 .
C20 H20 0.9500 .
C20 C21 1.380(2) .
C20 C22 1.377(2) 2_567
C21 H21 0.9500 .
C21 C22 1.383(2) .
C22 H22 0.9500 .
C23 H23 0.9500 .
C23 C24 1.385(2) .
C23 C25 1.387(2) 2_777
C24 H24 0.9500 .
C24 C25 1.368(3) .
C25 H25 0.9500 .

loop_
_geom_torsion_atom_site_label_1
_geom_torsion_atom_site_label_2
_geom_torsion_atom_site_label_3
_geom_torsion_atom_site_label_4
_geom_torsion
_geom_torsion_site_symmetry_1
_geom_torsion_site_symmetry_2
_geom_torsion_site_symmetry_3
_geom_torsion_site_symmetry_4
Al1 O1 C4 C5 100.39(12) . . . .
Al1 O1 C4 C6 -20.08(16) . . . .
Al1 O1 C4 C7 -141.53(10) . . . .
Al1 O1 B1 O2 163.45(8) . . . .
Al1 O1 B1 C3 -11.26(12) . . . .
Al1 C1 C2 Al1 61.20(10) 2_666 . . .
Al1 C1 C2 C3 -104.13(11) 2_666 . . .
Al1 C2 C3 B1 -2.26(12) . . . .
Al1 C10 C11 C12 109.53(10) . . . .
Al1 C10 C11 C16 -72.45(13) . . . .
Al1 C10 C14 C13 -108.11(10) . . . .
Al1 C10 C14 C19 73.76(13) . . . .
O1 C4 C7 O2 -33.52(10) . . . .
O1 C4 C7 C8 -151.03(11) . . . .
O1 C4 C7 C9 80.92(12) . . . .
C1 C2 C3 B1 164.83(10) . . . .
C2 C3 B1 O1 9.16(15) . . . .
C2 C3 B1 O2 -164.00(13) . . . .
C4 O1 B1 O2 -8.46(13) . . . .
C4 O1 B1 C3 176.83(10) . . . .
C5 C4 C7 O2 79.25(12) . . . .
C5 C4 C7 C8 -38.27(15) . . . .
C5 C4 C7 C9 -166.31(11) . . . .
C6 C4 C7 O2 -150.03(10) . . . .
C6 C4 C7 C8 92.46(14) . . . .
C6 C4 C7 C9 -35.58(15) . . . .
C7 O2 B1 O1 -14.81(13) . . . .
C7 O2 B1 C3 158.68(13) . . . .
C10 C11 C12 C13 1.62(14) . . . .
C10 C11 C12 C17 -179.19(12) . . . .
C11 C10 C14 C13 4.18(13) . . . .
C11 C10 C14 C19 -173.96(11) . . . .
C11 C12 C13 C14 1.11(14) . . . .
C11 C12 C13 C18 -179.10(12) . . . .
C12 C13 C14 C10 -3.37(14) . . . .
C12 C13 C14 C19 174.71(12) . . . .
C14 C10 C11 C12 -3.47(13) . . . .
C14 C10 C11 C16 174.55(11) . . . .
C15 C10 C11 C12 -131.95(12) . . . .
C15 C10 C11 C16 46.07(16) . . . .
C15 C10 C14 C13 132.07(11) . . . .
C15 C10 C14 C19 -46.06(16) . . . .
C16 C11 C12 C13 -176.28(12) . . . .
C16 C11 C12 C17 2.9(2) . . . .
C17 C12 C13 C14 -178.12(12) . . . .
C17 C12 C13 C18 1.7(2) . . . .
C18 C13 C14 C10 176.85(12) . . . .
C18 C13 C14 C19 -5.1(2) . . . .
B1 O1 C4 C5 -92.12(11) . . . .
B1 O1 C4 C6 147.41(10) . . . .
B1 O1 C4 C7 25.96(11) . . . .
B1 O2 C7 C4 30.78(12) . . . .
B1 O2 C7 C8 152.27(11) . . . .
B1 O2 C7 C9 -88.26(12) . . . .
C20 C21 C22 C20 0.0(3) . . . 2_567
C22 C20 C21 C22 0.0(3) 2_567 . . .
C23 C24 C25 C23 -0.3(3) . . . 2_777
C25 C23 C24 C25 0.3(3) 2_777 . . .
